data_4067328
loop_
_publ_author_name
'Jiang, Chunfang'
'Blacque, Olivier'
'Berke, Heinz'

_publ_section_title
;
 Activation of Terminal Alkynes by Frustrated Lewis Pairs
;
_journal_issue 1
_journal_name_full Organometallics
_journal_page_first 125
_journal_paper_doi 10.1021/om9008636
_journal_volume 29
_journal_year 2010
_chemical_formula_moiety 'C38 H B2 F30, C9 H20 N, 0.5(C6 H6)'
_chemical_formula_sum 'C50 H24 B2 F30 N'
_chemical_formula_weight 1230.32
_chemical_name_systematic
;2,2,6,6-Tetramethylpiperidinium
{2-[bis(pentafluorophenyl)boranyl]-1-(pentafluorophenyl)ethenyl}\
[tris(pentafluorophenyl)]borate
;
_space_group_IT_number 2
_symmetry_cell_setting triclinic
_symmetry_space_group_name_Hall '-P 1'
_symmetry_space_group_name_H-M 'P -1'
_atom_sites_solution_hydrogens geom
_atom_sites_solution_primary direct
_atom_sites_solution_secondary difmap
_audit_creation_method SHELXL-97
_audit_update_record
;
2009-09-15 # Formatted by publCIF
;
_cell_angle_alpha 84.658(3)
_cell_angle_beta 75.635(3)
_cell_angle_gamma 60.642(4)
_cell_formula_units_Z 2
_cell_length_a 11.7619(4)
_cell_length_b 11.9617(4)
_cell_length_c 20.1408(7)
_cell_measurement_reflns_used 9767
_cell_measurement_temperature 183(2)
_cell_measurement_theta_max 29.3226
_cell_measurement_theta_min 2.5535
_cell_volume 2391.16(17)
_computing_cell_refinement
;
CrysAlisPro, Oxford Diffraction Ltd.,
Version 1.171.33.41 (release 06-05-2009 CrysAlis171 .NET)
(compiled May  6 2009,17:20:42)
;
_computing_data_collection
;
CrysAlisPro, Oxford Diffraction Ltd.,
Version 1.171.33.41 (release 06-05-2009 CrysAlis171 .NET)
(compiled May  6 2009,17:20:42)
;
_computing_data_reduction
;
CrysAlisPro, Oxford Diffraction Ltd.,
Version 1.171.33.41 (release 06-05-2009 CrysAlis171 .NET)
(compiled May  6 2009,17:20:42)
;
_computing_molecular_graphics
; ORTEP-3 for Windows, Version 2.01.
  Farrugia, L. J. (1997). J. Appl. Cryst. 30, 565.
;
_computing_publication_material
; WinGX -- An integrated system of Windows programs for the solution,
 refinment and analysis of single crystal X-ray diffraction data,
 Version 1.80.00.
 Farrugia, L. J. (1999). J. Appl. Cryst. 32, 837-838.
 SHELXL97. Program for crystal structure refinement.
 Sheldrick, G.M. (2008). Acta Cryst. A64, 112-122.
 PLATON for Windows, Version 1.12.
 Spek, A. L. (2003). J. Appl. Cryst. 36, 7-13. 
;
_computing_structure_refinement
; SHELXL97. Program for crystal structure refinement.
  Sheldrick, G.M. (2008). Acta Cryst. A64, 112-122.
;
_computing_structure_solution
; SHELXS97. Program for Crystal Structure solution.
  Sheldrick, G.M. (2008). Acta Cryst. A64, 112-122.  
;
_diffrn_ambient_temperature 183(2)
_diffrn_detector_area_resol_mean 10.4498
_diffrn_measured_fraction_theta_full 0.999
_diffrn_measured_fraction_theta_max 0.999
_diffrn_measurement_device_type
; Goniometer Xcalibur, detector: Ruby
Oxford Diffraction (2007). Oxford Diffraction Ltd.,
Xcalibur CCD system
;
_diffrn_measurement_method 'omega scans'
_diffrn_radiation_monochromator graphite
_diffrn_radiation_source 'Enhance (Mo) X-ray Source'
_diffrn_radiation_type MoK\a
_diffrn_radiation_wavelength 0.71073
_diffrn_reflns_av_R_equivalents 0.0567
_diffrn_reflns_av_sigmaI/netI 0.0767
_diffrn_reflns_limit_h_max 14
_diffrn_reflns_limit_h_min -14
_diffrn_reflns_limit_k_max 14
_diffrn_reflns_limit_k_min -14
_diffrn_reflns_limit_l_max 25
_diffrn_reflns_limit_l_min -25
_diffrn_reflns_number 30688
_diffrn_reflns_theta_full 26.37
_diffrn_reflns_theta_max 26.37
_diffrn_reflns_theta_min 2.56
_diffrn_standards_number 0
_exptl_absorpt_coefficient_mu 0.181
_exptl_absorpt_correction_T_max 0.983
_exptl_absorpt_correction_T_min 0.950
_exptl_absorpt_correction_type analytical
_exptl_absorpt_process_details
;
CrysAlisPro, Oxford Diffraction Ltd.,
Version 1.171.33.41 (release 06-05-2009 CrysAlis171 .NET)
(compiled May  6 2009,17:20:42)
Analytical numeric absorption correction using a multifaceted crystal
model based on expressions derived by R.C. Clark & J.S. Reid.
(Clark, R. C. & Reid, J. S. (1995). Acta Cryst. A51, 887-897)
;
_exptl_crystal_colour colourless
_exptl_crystal_density_diffrn 1.709
_exptl_crystal_density_method 'not measured'
_exptl_crystal_description tablet
_exptl_crystal_F_000 1222
_exptl_crystal_size_max 0.23
_exptl_crystal_size_mid 0.19
_exptl_crystal_size_min 0.06
_refine_diff_density_max 0.259
_refine_diff_density_min -0.265
_refine_diff_density_rms 0.044
_refine_ls_extinction_method none
_refine_ls_goodness_of_fit_ref 0.865
_refine_ls_hydrogen_treatment mixed
_refine_ls_matrix_type full
_refine_ls_number_parameters 749
_refine_ls_number_reflns 9745
_refine_ls_number_restraints 0
_refine_ls_restrained_S_all 0.865
_refine_ls_R_factor_all 0.0868
_refine_ls_R_factor_gt 0.0410
_refine_ls_shift/su_max 0.001
_refine_ls_shift/su_mean 0.000
_refine_ls_structure_factor_coef Fsqd
_refine_ls_weighting_details 'w=1/[\s^2^(Fo^2^)+(0.0425P)^2^] where P=(Fo^2^+2Fc^2^)/3'
_refine_ls_weighting_scheme calc
_refine_ls_wR_factor_gt 0.0819
_refine_ls_wR_factor_ref 0.0895
_reflns_number_gt 5597
_reflns_number_total 9745
_reflns_threshold_expression >2sigma(I)
_cod_data_source_file om9008636_si_002.cif
_cod_data_source_block 1
_cod_database_code 4067328

loop_
_symmetry_equiv_pos_as_xyz
'x, y, z'
'-x, -y, -z'

loop_
_atom_site_label
_atom_site_type_symbol
_atom_site_fract_x
_atom_site_fract_y
_atom_site_fract_z
_atom_site_U_iso_or_equiv
_atom_site_adp_type
_atom_site_occupancy
_atom_site_symmetry_multiplicity
_atom_site_calc_flag
_atom_site_refinement_flags
C1 C 0.59065(18) 0.74664(17) 0.28890(10) 0.0236(5) Uani 1 1 d .
H1 H 0.5984(17) 0.7566(16) 0.3340(9) 0.021(5) Uiso 1 1 d .
C2 C 0.63513(18) 0.81489(17) 0.24217(9) 0.0231(4) Uani 1 1 d .
C3 C 0.60076(18) 0.52980(17) 0.33985(9) 0.0243(4) Uani 1 1 d .
C4 C 0.6611(2) 0.39874(19) 0.32493(10) 0.0311(5) Uani 1 1 d .
C5 C 0.7214(2) 0.30399(19) 0.36791(11) 0.0376(5) Uani 1 1 d .
C6 C 0.7214(2) 0.3341(2) 0.43163(11) 0.0408(6) Uani 1 1 d .
C7 C 0.6598(2) 0.4616(2) 0.45113(10) 0.0361(5) Uani 1 1 d .
C8 C 0.6006(2) 0.55377(18) 0.40632(10) 0.0301(5) Uani 1 1 d .
C9 C 0.36832(19) 0.72223(18) 0.32586(9) 0.0251(5) Uani 1 1 d .
C10 C 0.2944(2) 0.65770(18) 0.33573(10) 0.0292(5) Uani 1 1 d .
C11 C 0.1614(2) 0.7100(2) 0.36795(11) 0.0352(5) Uani 1 1 d .
C12 C 0.0930(2) 0.8341(2) 0.39318(11) 0.0390(6) Uani 1 1 d .
C13 C 0.1590(2) 0.90238(19) 0.38615(11) 0.0370(5) Uani 1 1 d .
C14 C 0.2931(2) 0.84621(18) 0.35346(10) 0.0301(5) Uani 1 1 d .
C15 C 0.5664(2) 0.59831(17) 0.20895(10) 0.0265(5) Uani 1 1 d .
C16 C 0.4804(2) 0.62339(19) 0.16779(11) 0.0332(5) Uani 1 1 d .
C17 C 0.5206(3) 0.5868(2) 0.09869(11) 0.0437(6) Uani 1 1 d .
C18 C 0.6551(3) 0.5222(2) 0.06845(11) 0.0452(6) Uani 1 1 d .
C19 C 0.7458(2) 0.4952(2) 0.10612(11) 0.0397(6) Uani 1 1 d .
C20 C 0.7009(2) 0.53167(18) 0.17429(10) 0.0314(5) Uani 1 1 d .
C21 C 0.6205(2) 0.82436(17) 0.16977(10) 0.0258(5) Uani 1 1 d .
C22 C 0.4968(2) 0.88287(19) 0.15372(11) 0.0334(5) Uani 1 1 d .
C23 C 0.4813(3) 0.8910(2) 0.08775(14) 0.0463(6) Uani 1 1 d .
C24 C 0.5927(3) 0.8407(2) 0.03422(12) 0.0475(7) Uani 1 1 d .
C25 C 0.7168(3) 0.7845(2) 0.04745(11) 0.0425(6) Uani 1 1 d .
C26 C 0.7291(2) 0.77828(18) 0.11404(10) 0.0317(5) Uani 1 1 d .
C27 C 0.70750(18) 0.87819(18) 0.34366(9) 0.0240(4) Uani 1 1 d .
C28 C 0.77501(19) 0.76889(19) 0.37768(10) 0.0277(5) Uani 1 1 d .
C29 C 0.7763(2) 0.7676(2) 0.44538(11) 0.0365(5) Uani 1 1 d .
C30 C 0.7091(2) 0.8817(2) 0.48196(11) 0.0427(6) Uani 1 1 d .
C31 C 0.6418(2) 0.9944(2) 0.45122(11) 0.0395(6) Uani 1 1 d .
C32 C 0.6411(2) 0.99085(19) 0.38317(11) 0.0313(5) Uani 1 1 d .
C33 C 0.76278(19) 0.96406(17) 0.22094(10) 0.0256(5) Uani 1 1 d .
C34 C 0.8805(2) 0.95457(19) 0.22919(10) 0.0311(5) Uani 1 1 d .
C35 C 0.9296(2) 1.0355(2) 0.20000(12) 0.0411(6) Uani 1 1 d .
C36 C 0.8578(2) 1.1335(2) 0.16178(12) 0.0445(6) Uani 1 1 d .
C37 C 0.7412(2) 1.14776(18) 0.15109(11) 0.0409(6) Uani 1 1 d .
C38 C 0.6975(2) 1.06269(18) 0.17959(10) 0.0315(5) Uani 1 1 d .
C39 C 1.1484(2) 0.31594(18) 0.29742(10) 0.0354(5) Uani 1 1 d .
C40 C 1.1008(3) 0.2633(2) 0.25136(12) 0.0491(6) Uani 1 1 d .
H40A H 1.0042 0.3150 0.2586 0.059 Uiso 1 1 calc R
H40B H 1.1206 0.1767 0.2646 0.059 Uiso 1 1 calc R
C41 C 1.1639(3) 0.2605(2) 0.17547(12) 0.0534(7) Uani 1 1 d .
H41A H 1.2601 0.2047 0.1670 0.064 Uiso 1 1 calc R
H41B H 1.1283 0.2266 0.1490 0.064 Uiso 1 1 calc R
C42 C 1.1341(2) 0.3951(2) 0.15295(11) 0.0415(6) Uani 1 1 d .
H42A H 1.1737 0.3916 0.1043 0.050 Uiso 1 1 calc R
H42B H 1.0378 0.4490 0.1597 0.050 Uiso 1 1 calc R
C43 C 1.18659(19) 0.45614(17) 0.19108(10) 0.0282(5) Uani 1 1 d .
C44 C 1.2934(2) 0.2262(2) 0.30160(12) 0.0504(6) Uani 1 1 d .
H44A H 1.3231 0.2701 0.3247 0.076 Uiso 1 1 calc R
H44B H 1.3493 0.2000 0.2561 0.076 Uiso 1 1 calc R
H44C H 1.2990 0.1519 0.3266 0.076 Uiso 1 1 calc R
C45 C 1.0576(2) 0.3494(2) 0.36920(11) 0.0520(7) Uani 1 1 d .
H45A H 0.9668 0.4075 0.3664 0.078 Uiso 1 1 calc R
H45B H 1.0861 0.3893 0.3958 0.078 Uiso 1 1 calc R
H45C H 1.0626 0.2726 0.3907 0.078 Uiso 1 1 calc R
C46 C 1.3380(2) 0.3961(2) 0.17183(11) 0.0395(6) Uani 1 1 d .
H46A H 1.3772 0.3043 0.1712 0.059 Uiso 1 1 calc R
H46B H 1.3670 0.4227 0.2049 0.059 Uiso 1 1 calc R
H46C H 1.3657 0.4231 0.1272 0.059 Uiso 1 1 calc R
C47 C 1.1248(2) 0.60053(19) 0.18054(12) 0.0446(6) Uani 1 1 d .
H47A H 1.1584 0.6366 0.2063 0.067 Uiso 1 1 calc R
H47B H 1.0289 0.6399 0.1960 0.067 Uiso 1 1 calc R
H47C H 1.1481 0.6158 0.1327 0.067 Uiso 1 1 calc R
B1 B 0.5297(2) 0.6500(2) 0.28864(11) 0.0254(5) Uani 1 1 d .
B2 B 0.7009(2) 0.88280(19) 0.26552(11) 0.0241(5) Uani 1 1 d .
N1 N 1.1361(2) 0.44377(16) 0.26820(9) 0.0331(4) Uani 1 1 d .
H2 H 1.046(2) 0.504(2) 0.2769(10) 0.045(7) Uiso 1 1 d .
H3 H 1.172(2) 0.4739(19) 0.2913(11) 0.040(7) Uiso 1 1 d .
F1 F 0.66320(13) 0.35666(10) 0.26414(6) 0.0435(3) Uani 1 1 d .
F2 F 0.78084(14) 0.17887(11) 0.34832(7) 0.0591(4) Uani 1 1 d .
F3 F 0.78103(15) 0.24214(13) 0.47422(7) 0.0645(4) Uani 1 1 d .
F4 F 0.65688(14) 0.49459(12) 0.51377(6) 0.0546(4) Uani 1 1 d .
F5 F 0.53658(12) 0.67660(10) 0.43136(5) 0.0404(3) Uani 1 1 d .
F6 F 0.35523(11) 0.53427(10) 0.31134(6) 0.0396(3) Uani 1 1 d .
F7 F 0.09719(13) 0.63995(13) 0.37413(7) 0.0544(4) Uani 1 1 d .
F8 F -0.03791(13) 0.88675(14) 0.42533(7) 0.0646(4) Uani 1 1 d .
F9 F 0.09376(12) 1.02446(12) 0.41080(7) 0.0586(4) Uani 1 1 d .
F10 F 0.35030(12) 0.92163(10) 0.35021(6) 0.0447(3) Uani 1 1 d .
F11 F 0.34507(13) 0.69338(12) 0.19248(6) 0.0459(3) Uani 1 1 d .
F12 F 0.42808(16) 0.61936(14) 0.06208(7) 0.0665(4) Uani 1 1 d .
F13 F 0.69526(17) 0.49013(15) 0.00082(6) 0.0726(5) Uani 1 1 d .
F14 F 0.87750(14) 0.43764(12) 0.07560(6) 0.0580(4) Uani 1 1 d .
F15 F 0.79705(11) 0.50276(11) 0.20856(6) 0.0413(3) Uani 1 1 d .
F16 F 0.38466(12) 0.93304(12) 0.20460(7) 0.0492(3) Uani 1 1 d .
F17 F 0.35793(16) 0.94629(14) 0.07551(8) 0.0726(5) Uani 1 1 d .
F18 F 0.57793(18) 0.84480(14) -0.03001(7) 0.0746(5) Uani 1 1 d .
F19 F 0.82710(15) 0.73255(13) -0.00434(6) 0.0633(4) Uani 1 1 d .
F20 F 0.85396(12) 0.71757(11) 0.12475(6) 0.0431(3) Uani 1 1 d .
F21 F 0.84691(11) 0.65375(10) 0.34240(6) 0.0394(3) Uani 1 1 d .
F22 F 0.84345(14) 0.65732(13) 0.47570(7) 0.0600(4) Uani 1 1 d .
F23 F 0.70890(15) 0.88348(16) 0.54838(6) 0.0732(5) Uani 1 1 d .
F24 F 0.57719(13) 1.10676(13) 0.48659(7) 0.0633(4) Uani 1 1 d .
F25 F 0.57087(12) 1.10292(11) 0.35434(6) 0.0447(3) Uani 1 1 d .
F26 F 0.95369(11) 0.86139(11) 0.26815(6) 0.0429(3) Uani 1 1 d .
F27 F 1.04458(14) 1.02122(14) 0.21005(8) 0.0651(4) Uani 1 1 d .
F28 F 0.90073(15) 1.21745(13) 0.13618(8) 0.0691(4) Uani 1 1 d .
F29 F 0.66913(14) 1.24517(11) 0.11454(7) 0.0613(4) Uani 1 1 d .
F30 F 0.57901(12) 1.08359(10) 0.16925(6) 0.0409(3) Uani 1 1 d .
C48 C 0.8951(3) 1.0889(2) -0.02672(13) 0.0589(7) Uiso 1 1 d .
H48 H 0.8240 1.1489 -0.0450 0.071 Uiso 1 1 calc R
C49 C 0.9928(3) 1.1166(2) -0.02014(13) 0.0592(7) Uiso 1 1 d .
H49 H 0.9881 1.1951 -0.0335 0.071 Uiso 1 1 calc R
C50 C 1.0979(3) 1.0252(2) 0.00665(13) 0.0615(7) Uiso 1 1 d .
H50 H 1.1649 1.0422 0.0110 0.074 Uiso 1 1 calc R

loop_
_atom_site_aniso_label
_atom_site_aniso_U_11
_atom_site_aniso_U_22
_atom_site_aniso_U_33
_atom_site_aniso_U_23
_atom_site_aniso_U_13
_atom_site_aniso_U_12
C1 0.0197(11) 0.0257(10) 0.0250(11) -0.0027(9) -0.0058(9) -0.0098(9)
C2 0.0215(11) 0.0222(10) 0.0245(11) 0.0007(8) -0.0060(9) -0.0095(9)
C3 0.0224(11) 0.0303(11) 0.0240(11) -0.0010(9) -0.0003(9) -0.0176(9)
C4 0.0364(13) 0.0341(12) 0.0261(12) -0.0011(10) -0.0043(10) -0.0206(10)
C5 0.0389(14) 0.0264(12) 0.0420(14) 0.0031(10) -0.0070(11) -0.0132(10)
C6 0.0386(14) 0.0419(13) 0.0408(14) 0.0168(11) -0.0154(11) -0.0186(11)
C7 0.0394(14) 0.0489(14) 0.0253(12) 0.0041(10) -0.0096(10) -0.0249(12)
C8 0.0313(12) 0.0301(11) 0.0303(12) -0.0019(10) -0.0006(10) -0.0184(10)
C9 0.0291(12) 0.0301(11) 0.0216(11) 0.0003(9) -0.0059(9) -0.0184(10)
C10 0.0292(12) 0.0312(11) 0.0303(12) -0.0039(9) -0.0063(10) -0.0164(10)
C11 0.0337(14) 0.0473(13) 0.0404(13) -0.0007(11) -0.0093(11) -0.0308(12)
C12 0.0209(12) 0.0522(14) 0.0420(14) -0.0109(11) -0.0002(10) -0.0174(11)
C13 0.0321(13) 0.0336(12) 0.0395(13) -0.0107(10) -0.0021(10) -0.0123(11)
C14 0.0326(13) 0.0331(11) 0.0323(12) -0.0027(10) -0.0051(10) -0.0222(10)
C15 0.0368(13) 0.0245(10) 0.0256(11) 0.0018(9) -0.0057(10) -0.0214(10)
C16 0.0425(15) 0.0298(11) 0.0342(13) 0.0032(10) -0.0102(11) -0.0226(11)
C17 0.083(2) 0.0455(14) 0.0299(13) 0.0110(11) -0.0276(14) -0.0469(14)
C18 0.077(2) 0.0444(14) 0.0228(13) -0.0039(11) 0.0033(13) -0.0420(14)
C19 0.0526(16) 0.0316(12) 0.0360(14) -0.0055(10) 0.0059(12) -0.0276(12)
C20 0.0416(14) 0.0289(11) 0.0283(12) -0.0036(9) -0.0019(10) -0.0228(11)
C21 0.0342(13) 0.0220(10) 0.0302(12) 0.0054(9) -0.0137(10) -0.0183(10)
C22 0.0393(14) 0.0317(11) 0.0382(13) 0.0076(10) -0.0139(12) -0.0228(11)
C23 0.0647(18) 0.0396(13) 0.0614(17) 0.0254(13) -0.0480(16) -0.0343(13)
C24 0.091(2) 0.0432(14) 0.0304(14) 0.0167(11) -0.0346(15) -0.0423(15)
C25 0.0723(19) 0.0340(12) 0.0249(13) 0.0047(10) -0.0091(13) -0.0303(13)
C26 0.0438(15) 0.0267(11) 0.0292(12) 0.0042(9) -0.0112(11) -0.0198(11)
C27 0.0230(11) 0.0292(11) 0.0251(11) -0.0015(9) -0.0056(9) -0.0162(9)
C28 0.0241(11) 0.0346(12) 0.0298(12) -0.0031(10) -0.0040(9) -0.0186(10)
C29 0.0310(13) 0.0510(14) 0.0352(13) 0.0109(12) -0.0138(10) -0.0244(11)
C30 0.0420(15) 0.0731(18) 0.0216(12) -0.0032(12) -0.0069(11) -0.0338(14)
C31 0.0309(13) 0.0548(15) 0.0350(13) -0.0252(12) 0.0079(11) -0.0251(12)
C32 0.0253(12) 0.0331(12) 0.0373(13) -0.0046(10) -0.0053(10) -0.0153(10)
C33 0.0274(12) 0.0217(10) 0.0263(11) -0.0050(9) -0.0016(9) -0.0120(9)
C34 0.0330(13) 0.0295(11) 0.0320(12) -0.0048(10) -0.0051(10) -0.0161(10)
C35 0.0350(14) 0.0450(14) 0.0524(15) -0.0137(12) 0.0018(11) -0.0293(12)
C36 0.0485(16) 0.0314(13) 0.0558(16) -0.0086(11) 0.0110(13) -0.0300(12)
C37 0.0495(16) 0.0184(11) 0.0453(14) 0.0002(10) 0.0009(12) -0.0146(11)
C38 0.0300(13) 0.0281(11) 0.0355(13) -0.0042(10) -0.0018(10) -0.0152(10)
C39 0.0428(14) 0.0274(11) 0.0313(12) 0.0053(9) -0.0086(10) -0.0142(10)
C40 0.0620(17) 0.0475(14) 0.0503(16) 0.0070(12) -0.0130(13) -0.0367(13)
C41 0.083(2) 0.0582(15) 0.0454(15) -0.0007(12) -0.0190(14) -0.0523(15)
C42 0.0486(15) 0.0557(14) 0.0339(13) 0.0049(11) -0.0150(11) -0.0336(12)
C43 0.0291(12) 0.0268(10) 0.0277(11) 0.0029(9) -0.0082(9) -0.0125(9)
C44 0.0485(16) 0.0406(13) 0.0519(15) 0.0151(12) -0.0173(12) -0.0136(12)
C45 0.0558(16) 0.0436(14) 0.0400(14) 0.0054(11) -0.0014(12) -0.0166(12)
C46 0.0346(13) 0.0385(12) 0.0453(14) 0.0037(11) -0.0106(11) -0.0174(11)
C47 0.0460(15) 0.0319(12) 0.0517(15) 0.0092(11) -0.0140(12) -0.0159(11)
B1 0.0278(13) 0.0297(12) 0.0245(12) -0.0007(10) -0.0051(10) -0.0184(11)
B2 0.0167(12) 0.0181(11) 0.0308(13) -0.0029(9) -0.0039(10) -0.0035(10)
N1 0.0353(12) 0.0267(10) 0.0332(11) -0.0026(8) -0.0088(9) -0.0108(10)
F1 0.0665(9) 0.0299(6) 0.0364(7) -0.0035(5) -0.0119(6) -0.0243(6)
F2 0.0742(10) 0.0269(7) 0.0649(9) 0.0051(6) -0.0181(8) -0.0158(7)
F3 0.0748(10) 0.0551(8) 0.0580(9) 0.0239(7) -0.0324(8) -0.0233(8)
F4 0.0754(10) 0.0669(9) 0.0300(7) 0.0076(6) -0.0210(7) -0.0379(8)
F5 0.0573(8) 0.0366(7) 0.0268(6) -0.0043(5) -0.0036(6) -0.0242(6)
F6 0.0412(7) 0.0343(7) 0.0506(8) -0.0057(6) -0.0045(6) -0.0253(6)
F7 0.0443(8) 0.0673(9) 0.0686(9) -0.0124(7) -0.0001(7) -0.0433(7)
F8 0.0303(8) 0.0752(10) 0.0828(11) -0.0270(8) 0.0088(7) -0.0266(7)
F9 0.0376(8) 0.0422(8) 0.0831(10) -0.0265(7) 0.0067(7) -0.0142(6)
F10 0.0409(8) 0.0334(7) 0.0605(8) -0.0159(6) 0.0067(6) -0.0240(6)
F11 0.0479(9) 0.0533(8) 0.0448(8) 0.0039(6) -0.0229(6) -0.0257(7)
F12 0.0997(12) 0.0822(10) 0.0432(8) 0.0068(8) -0.0369(8) -0.0550(9)
F13 0.1204(14) 0.0879(11) 0.0260(8) -0.0116(7) 0.0018(8) -0.0693(10)
F14 0.0641(10) 0.0535(8) 0.0472(8) -0.0170(7) 0.0234(7) -0.0349(8)
F15 0.0327(7) 0.0457(7) 0.0424(7) -0.0058(6) 0.0005(6) -0.0198(6)
F16 0.0353(8) 0.0538(8) 0.0601(9) 0.0132(7) -0.0200(7) -0.0206(6)
F17 0.0830(11) 0.0792(10) 0.0907(11) 0.0379(9) -0.0680(10) -0.0498(9)
F18 0.1396(15) 0.0761(10) 0.0428(8) 0.0242(8) -0.0563(9) -0.0662(10)
F19 0.0929(12) 0.0639(9) 0.0265(7) -0.0051(7) 0.0008(8) -0.0385(9)
F20 0.0372(8) 0.0477(7) 0.0354(7) 0.0008(6) -0.0026(6) -0.0163(6)
F21 0.0386(7) 0.0286(6) 0.0474(7) 0.0011(6) -0.0142(6) -0.0117(6)
F22 0.0645(10) 0.0703(10) 0.0466(8) 0.0250(7) -0.0277(7) -0.0309(8)
F23 0.0822(11) 0.1156(13) 0.0276(8) -0.0078(8) -0.0130(7) -0.0505(10)
F24 0.0596(9) 0.0692(9) 0.0550(9) -0.0391(8) 0.0067(7) -0.0290(8)
F25 0.0400(8) 0.0300(7) 0.0553(8) -0.0086(6) -0.0086(6) -0.0099(6)
F26 0.0347(7) 0.0501(8) 0.0513(8) 0.0006(6) -0.0140(6) -0.0241(6)
F27 0.0514(9) 0.0767(10) 0.0892(11) -0.0086(8) -0.0062(8) -0.0503(8)
F28 0.0735(11) 0.0486(8) 0.0913(11) -0.0015(8) 0.0114(8) -0.0475(8)
F29 0.0630(10) 0.0324(7) 0.0744(10) 0.0193(7) -0.0047(8) -0.0206(7)
F30 0.0378(8) 0.0299(6) 0.0532(8) 0.0093(6) -0.0148(6) -0.0145(6)

loop_
_atom_type_symbol
_atom_type_description
_atom_type_scat_dispersion_real
_atom_type_scat_dispersion_imag
_atom_type_scat_source
C C 0.0033 0.0016 'International Tables Vol C Tables 4.2.6.8 and 6.1.1.4'
H H 0.0000 0.0000 'International Tables Vol C Tables 4.2.6.8 and 6.1.1.4'
B B 0.0013 0.0007 'International Tables Vol C Tables 4.2.6.8 and 6.1.1.4'
N N 0.0061 0.0033 'International Tables Vol C Tables 4.2.6.8 and 6.1.1.4'
F F 0.0171 0.0103 'International Tables Vol C Tables 4.2.6.8 and 6.1.1.4'

loop_
_geom_angle_atom_site_label_1
_geom_angle_atom_site_label_2
_geom_angle_atom_site_label_3
_geom_angle
_geom_angle_site_symmetry_1
C2 C1 B1 137.08(18) .
C2 C1 H1 111.9(11) .
B1 C1 H1 111.0(11) .
C1 C2 C21 121.45(17) .
C1 C2 B2 118.25(17) .
C21 C2 B2 120.30(17) .
C4 C3 C8 111.73(17) .
C4 C3 B1 126.96(16) .
C8 C3 B1 121.27(16) .
F1 C4 C5 114.94(17) .
F1 C4 C3 120.36(17) .
C5 C4 C3 124.70(18) .
F2 C5 C6 118.88(19) .
F2 C5 C4 120.63(19) .
C6 C5 C4 120.49(19) .
F3 C6 C5 121.2(2) .
F3 C6 C7 120.5(2) .
C5 C6 C7 118.33(19) .
F4 C7 C8 120.84(19) .
F4 C7 C6 119.85(19) .
C8 C7 C6 119.32(19) .
F5 C8 C7 115.05(17) .
F5 C8 C3 119.64(17) .
C7 C8 C3 125.30(18) .
C14 C9 C10 112.54(18) .
C14 C9 B1 126.17(17) .
C10 C9 B1 121.21(16) .
F6 C10 C11 116.14(17) .
F6 C10 C9 119.30(17) .
C11 C10 C9 124.55(18) .
F7 C11 C10 120.25(18) .
F7 C11 C12 120.20(19) .
C10 C11 C12 119.55(19) .
F8 C12 C13 120.61(19) .
F8 C12 C11 120.2(2) .
C13 C12 C11 119.1(2) .
F9 C13 C12 120.12(19) .
F9 C13 C14 120.32(19) .
C12 C13 C14 119.55(19) .
F10 C14 C13 114.95(17) .
F10 C14 C9 120.40(18) .
C13 C14 C9 124.65(19) .
C16 C15 C20 112.85(18) .
C16 C15 B1 128.15(18) .
C20 C15 B1 118.63(17) .
F11 C16 C15 120.65(18) .
F11 C16 C17 114.84(19) .
C15 C16 C17 124.4(2) .
F12 C17 C18 121.1(2) .
F12 C17 C16 119.9(2) .
C18 C17 C16 118.9(2) .
F13 C18 C19 120.8(2) .
F13 C18 C17 119.4(2) .
C19 C18 C17 119.7(2) .
F14 C19 C18 119.6(2) .
F14 C19 C20 121.3(2) .
C18 C19 C20 119.0(2) .
F15 C20 C19 115.8(2) .
F15 C20 C15 119.12(17) .
C19 C20 C15 125.0(2) .
C22 C21 C26 114.94(19) .
C22 C21 C2 122.26(18) .
C26 C21 C2 122.78(18) .
F16 C22 C23 117.5(2) .
F16 C22 C21 119.34(18) .
C23 C22 C21 123.1(2) .
F17 C23 C22 120.4(2) .
F17 C23 C24 120.0(2) .
C22 C23 C24 119.6(2) .
F18 C24 C25 120.9(2) .
F18 C24 C23 119.7(2) .
C25 C24 C23 119.3(2) .
F19 C25 C24 120.1(2) .
F19 C25 C26 120.2(2) .
C24 C25 C26 119.7(2) .
F20 C26 C25 117.51(19) .
F20 C26 C21 119.18(17) .
C25 C26 C21 123.2(2) .
C28 C27 C32 114.76(17) .
C28 C27 B2 125.45(16) .
C32 C27 B2 119.79(17) .
F21 C28 C29 116.89(18) .
F21 C28 C27 118.99(17) .
C29 C28 C27 124.11(18) .
F22 C29 C28 121.16(19) .
F22 C29 C30 120.19(19) .
C28 C29 C30 118.6(2) .
F23 C30 C31 119.6(2) .
F23 C30 C29 120.0(2) .
C31 C30 C29 120.46(19) .
F24 C31 C30 120.7(2) .
F24 C31 C32 120.4(2) .
C30 C31 C32 118.90(19) .
F25 C32 C31 117.92(17) .
F25 C32 C27 118.98(17) .
C31 C32 C27 123.10(19) .
C34 C33 C38 114.11(18) .
C34 C33 B2 120.68(18) .
C38 C33 B2 124.46(18) .
F26 C34 C35 116.57(19) .
F26 C34 C33 119.57(18) .
C35 C34 C33 123.9(2) .
F27 C35 C36 120.0(2) .
F27 C35 C34 120.9(2) .
C36 C35 C34 119.0(2) .
F28 C36 C35 119.6(2) .
F28 C36 C37 120.2(2) .
C35 C36 C37 120.2(2) .
F29 C37 C36 120.4(2) .
F29 C37 C38 120.6(2) .
C36 C37 C38 119.0(2) .
F30 C38 C37 116.65(19) .
F30 C38 C33 119.44(18) .
C37 C38 C33 123.8(2) .
C40 C39 C45 111.7(2) .
C40 C39 C44 113.11(18) .
C45 C39 C44 109.74(18) .
C40 C39 N1 107.40(17) .
C45 C39 N1 105.51(16) .
C44 C39 N1 109.01(18) .
C39 C40 C41 114.07(19) .
C39 C40 H40A 108.7 .
C41 C40 H40A 108.7 .
C39 C40 H40B 108.7 .
C41 C40 H40B 108.7 .
H40A C40 H40B 107.6 .
C42 C41 C40 110.09(19) .
C42 C41 H41A 109.6 .
C40 C41 H41A 109.6 .
C42 C41 H41B 109.6 .
C40 C41 H41B 109.6 .
H41A C41 H41B 108.2 .
C43 C42 C41 113.63(18) .
C43 C42 H42A 108.8 .
C41 C42 H42A 108.8 .
C43 C42 H42B 108.8 .
C41 C42 H42B 108.8 .
H42A C42 H42B 107.7 .
C42 C43 C46 113.12(17) .
C42 C43 C47 111.58(17) .
C46 C43 C47 109.23(17) .
C42 C43 N1 106.99(17) .
C46 C43 N1 110.82(16) .
C47 C43 N1 104.77(16) .
C39 C44 H44A 109.5 .
C39 C44 H44B 109.5 .
H44A C44 H44B 109.5 .
C39 C44 H44C 109.5 .
H44A C44 H44C 109.5 .
H44B C44 H44C 109.5 .
C39 C45 H45A 109.5 .
C39 C45 H45B 109.5 .
H45A C45 H45B 109.5 .
C39 C45 H45C 109.5 .
H45A C45 H45C 109.5 .
H45B C45 H45C 109.5 .
C43 C46 H46A 109.5 .
C43 C46 H46B 109.5 .
H46A C46 H46B 109.5 .
C43 C46 H46C 109.5 .
H46A C46 H46C 109.5 .
H46B C46 H46C 109.5 .
C43 C47 H47A 109.5 .
C43 C47 H47B 109.5 .
H47A C47 H47B 109.5 .
C43 C47 H47C 109.5 .
H47A C47 H47C 109.5 .
H47B C47 H47C 109.5 .
C1 B1 C9 109.92(15) .
C1 B1 C15 108.24(16) .
C9 B1 C15 114.67(16) .
C1 B1 C3 106.86(15) .
C9 B1 C3 104.96(15) .
C15 B1 C3 111.91(15) .
C2 B2 C33 127.65(17) .
C2 B2 C27 119.33(17) .
C33 B2 C27 113.00(16) .
C39 N1 C43 121.27(15) .
C39 N1 H2 107.7(14) .
C43 N1 H2 103.5(13) .
C39 N1 H3 110.2(13) .
C43 N1 H3 107.6(14) .
H2 N1 H3 105.2(18) .
C50 C48 C49 120.4(3) 2_775
C50 C48 H48 119.8 2_775
C49 C48 H48 119.8 .
C48 C49 C50 118.6(3) .
C48 C49 H49 120.7 .
C50 C49 H49 120.7 .
C48 C50 C49 121.1(3) 2_775
C48 C50 H50 119.5 2_775
C49 C50 H50 119.5 .

loop_
_geom_bond_atom_site_label_1
_geom_bond_atom_site_label_2
_geom_bond_distance
_geom_bond_site_symmetry_2
C1 C2 1.363(3) .
C1 B1 1.634(3) .
C1 H1 0.958(17) .
C2 C21 1.498(3) .
C2 B2 1.532(3) .
C3 C4 1.394(3) .
C3 C8 1.395(3) .
C3 B1 1.674(3) .
C4 F1 1.356(2) .
C4 C5 1.368(3) .
C5 F2 1.353(2) .
C5 C6 1.365(3) .
C6 F3 1.343(2) .
C6 C7 1.375(3) .
C7 F4 1.344(2) .
C7 C8 1.374(3) .
C8 F5 1.358(2) .
C9 C14 1.383(3) .
C9 C10 1.391(3) .
C9 B1 1.648(3) .
C10 F6 1.363(2) .
C10 C11 1.369(3) .
C11 F7 1.357(2) .
C11 C12 1.370(3) .
C12 F8 1.348(2) .
C12 C13 1.355(3) .
C13 F9 1.347(2) .
C13 C14 1.378(3) .
C14 F10 1.354(2) .
C15 C16 1.369(3) .
C15 C20 1.395(3) .
C15 B1 1.650(3) .
C16 F11 1.363(2) .
C16 C17 1.391(3) .
C17 F12 1.345(3) .
C17 C18 1.372(3) .
C18 F13 1.351(2) .
C18 C19 1.356(3) .
C19 F14 1.346(2) .
C19 C20 1.371(3) .
C20 F15 1.354(2) .
C21 C22 1.380(3) .
C21 C26 1.382(3) .
C22 F16 1.348(2) .
C22 C23 1.374(3) .
C23 F17 1.345(3) .
C23 C24 1.374(3) .
C24 F18 1.341(2) .
C24 C25 1.360(3) .
C25 F19 1.348(3) .
C25 C26 1.376(3) .
C26 F20 1.346(2) .
C27 C28 1.376(3) .
C27 C32 1.385(3) .
C27 B2 1.589(3) .
C28 F21 1.363(2) .
C28 C29 1.366(3) .
C29 F22 1.344(2) .
C29 C30 1.368(3) .
C30 F23 1.339(2) .
C30 C31 1.367(3) .
C31 F24 1.341(2) .
C31 C32 1.378(3) .
C32 F25 1.350(2) .
C33 C34 1.384(3) .
C33 C38 1.386(3) .
C33 B2 1.577(3) .
C34 F26 1.353(2) .
C34 C35 1.375(3) .
C35 F27 1.342(2) .
C35 C36 1.364(3) .
C36 F28 1.342(2) .
C36 C37 1.367(3) .
C37 F29 1.341(2) .
C37 C38 1.374(3) .
C38 F30 1.356(2) .
C39 C40 1.511(3) .
C39 C45 1.521(3) .
C39 C44 1.526(3) .
C39 N1 1.537(3) .
C40 C41 1.520(3) .
C40 H40A 0.9700 .
C40 H40B 0.9700 .
C41 C42 1.520(3) .
C41 H41A 0.9700 .
C41 H41B 0.9700 .
C42 C43 1.512(3) .
C42 H42A 0.9700 .
C42 H42B 0.9700 .
C43 C46 1.514(3) .
C43 C47 1.528(3) .
C43 N1 1.540(3) .
C44 H44A 0.9600 .
C44 H44B 0.9600 .
C44 H44C 0.9600 .
C45 H45A 0.9600 .
C45 H45B 0.9600 .
C45 H45C 0.9600 .
C46 H46A 0.9600 .
C46 H46B 0.9600 .
C46 H46C 0.9600 .
C47 H47A 0.9600 .
C47 H47B 0.9600 .
C47 H47C 0.9600 .
N1 H2 0.93(2) .
N1 H3 0.90(2) .
C48 C50 1.355(3) 2_775
C48 C49 1.381(3) .
C48 H48 0.9300 .
C49 C50 1.382(3) .
C49 H49 0.9300 .
C50 C48 1.355(3) 2_775
C50 H50 0.9300 .

loop_
_geom_hbond_atom_site_label_D
_geom_hbond_atom_site_label_H
_geom_hbond_atom_site_label_A
_geom_hbond_distance_DH
_geom_hbond_distance_HA
_geom_hbond_distance_DA
_geom_hbond_angle_DHA
_geom_hbond_site_symmetry_A
N1 H3 F7 0.90(2) 2.38(2) 3.109(2) 137.9(17) 1_655
N1 H2 F21 0.93(2) 2.29(2) 3.148(2) 154.7(17) .
C1 H1 F5 0.958(17) 2.218(18) 2.917(2) 129.0(14) .
